data_4115383
loop_
_publ_author_name
'Shigeru Sasaki'
'Katsuhide Sutoh'
'Fumiki Murakami'
'Masaaki Yoshifuji'

_publ_contact_author_address
;
    Department of Chemistry, Graduate School of Science, Tohoku University,
 Aoba, Sendai 980-8578, Japan
;
_publ_contact_author_email ' sasaki@mail.cc.tohoku.ac.jp '
_publ_contact_author_fax ' 81-22-217-6562 '
_publ_contact_author_name ' Shigeru Sasaki '
_publ_contact_author_phone ' 81-22-217-6561 '
_publ_section_title
;
 Synthesis, Structure, and Redox Properties of the Extremely Crowded
 Triarylpnictogens: Tris(2,4,6-triisopropylphenyl)phosphine, Arsine,
 Stibine, and Bismuthine
;
_journal_name_full 'Journal of the American Chemical Society'
_journal_page_first 14830
_journal_page_last 14831
_journal_paper_doi 10.1021/ja027493n
_journal_volume 124
_journal_year 2002
_chemical_formula_moiety ' C45 H69 Sb '
_chemical_formula_sum 'C45 H69 Sb'
_chemical_formula_weight 731.79
_chemical_melting_point 418(1)
_space_group_IT_number 14
_symmetry_cell_setting monoclinic
_symmetry_Int_Tables_number 14
_symmetry_space_group_name_Hall '-P 2ybc'
_symmetry_space_group_name_H-M 'P 1 21/c 1'
_cell_angle_alpha 90
_cell_angle_beta 111.049(3)
_cell_angle_gamma 90
_cell_formula_units_Z 8
_cell_length_a 19.757(2)
_cell_length_b 18.344(2)
_cell_length_c 24.842(4)
_cell_measurement_temperature 115.2
_cell_volume 8402.5(18)
_computing_cell_refinement PROCESS
_computing_data_collection PROCESS
_computing_data_reduction 'teXsan Ver. 1.10'
_computing_publication_material 'teXsan Ver. 1.10'
_computing_structure_refinement 'teXsan Ver. 1.10'
_computing_structure_solution 'DIRDIF94 (PATTY)'
_diffrn_detector_area_resol_mean 0.010000
_diffrn_measured_fraction_theta_full 0.9430
_diffrn_measured_fraction_theta_max 0.9430
_diffrn_measurement_device_type 'Rigaku RAXIS-IV Imaging Plate'
_diffrn_measurement_method \w
_diffrn_radiation_type 'Mo K\a'
_diffrn_radiation_wavelength 0.7107
_diffrn_reflns_av_R_equivalents 0.028
_diffrn_reflns_limit_h_max 23
_diffrn_reflns_limit_h_min 0
_diffrn_reflns_limit_k_max 22
_diffrn_reflns_limit_k_min 0
_diffrn_reflns_limit_l_max 28
_diffrn_reflns_limit_l_min -30
_diffrn_reflns_number 15141
_diffrn_reflns_theta_full 25.50
_diffrn_reflns_theta_max 25.50
_exptl_absorpt_coefficient_mu 0.683
_exptl_absorpt_correction_T_max 0.872
_exptl_absorpt_correction_T_min 0.000
_exptl_absorpt_correction_type multi-scan
_exptl_absorpt_process_details '(Higashi, 1995)'
_exptl_crystal_colour colorless
_exptl_crystal_density_diffrn 1.157
_exptl_crystal_description prism
_exptl_crystal_size_max 0.250
_exptl_crystal_size_mid 0.200
_exptl_crystal_size_min 0.200
_refine_diff_density_max 1.25
_refine_diff_density_min -1.23
_refine_ls_extinction_coef 0.0014(1)
_refine_ls_extinction_method 'Zachariasen(1967) type 2 gaussian isotropic'
_refine_ls_goodness_of_fit_ref 1.339
_refine_ls_hydrogen_treatment noref
_refine_ls_number_parameters 830
_refine_ls_number_reflns 14746
_refine_ls_R_factor_gt 0.0344
_refine_ls_shift/su_max 0.0016
_refine_ls_structure_factor_coef F
_refine_ls_weighting_details 'w = 1/[\s^2^(Fo) + 0.00063|Fo|^2^]'
_refine_ls_weighting_scheme calc
_refine_ls_wR_factor_ref 0.0483
_reflns_number_gt 13456
_reflns_number_total 14746
_reflns_threshold_expression F^2^>2.0\s(F^2^)
_cod_data_source_file ja027493n-2_s2_3.cif
_cod_data_source_block Tip3Sb
_cod_original_cell_volume 8402(1)
_cod_original_formula_sum 'C45 H69 Sb '
_cod_database_code 4115383

loop_
_symmetry_equiv_pos_as_xyz
x,y,z
-x,1/2+y,1/2-z
-x,-y,-z
x,1/2-y,1/2+z

loop_
_atom_site_label
_atom_site_type_symbol
_atom_site_fract_x
_atom_site_fract_y
_atom_site_fract_z
_atom_site_U_iso_or_equiv
_atom_site_adp_type
_atom_site_occupancy
_atom_site_calc_flag
Sb(1) Sb 0.005097(8) 0.204985(9) 0.186276(6) 0.01556(5) Uani 1.00 d
Sb(2) Sb -0.494862(8) -0.455709(9) 0.306431(7) 0.01874(5) Uani 1.00 d
C(1) C -0.0416(1) 0.3000(1) 0.1319(1) 0.0172(6) Uani 1.00 d
C(2) C -0.1155(1) 0.3098(1) 0.0971(1) 0.0177(6) Uani 1.00 d
C(3) C -0.1341(1) 0.3606(1) 0.0523(1) 0.0209(6) Uani 1.00 d
C(4) C -0.0830(1) 0.4041(1) 0.0413(1) 0.0211(7) Uani 1.00 d
C(5) C -0.0112(1) 0.3973(1) 0.0785(1) 0.0204(6) Uani 1.00 d
C(6) C 0.0102(1) 0.3464(1) 0.1226(1) 0.0186(6) Uani 1.00 d
C(7) C -0.1771(1) 0.2709(2) 0.1080(1) 0.0215(6) Uani 1.00 d
C(8) C -0.2285(1) 0.3261(2) 0.1196(1) 0.0290(8) Uani 1.00 d
C(9) C -0.2187(1) 0.2193(2) 0.0589(1) 0.0302(7) Uani 1.00 d
C(10) C -0.1031(1) 0.4602(2) -0.0071(1) 0.0257(7) Uani 1.00 d
C(11) C -0.1654(2) 0.4366(2) -0.0601(2) 0.062(1) Uani 1.00 d
C(12) C -0.1145(3) 0.5343(2) 0.0144(2) 0.073(2) Uani 1.00 d
C(13) C 0.0912(1) 0.3426(1) 0.1599(1) 0.0231(7) Uani 1.00 d
C(14) C 0.1333(1) 0.2991(2) 0.1301(1) 0.0328(8) Uani 1.00 d
C(15) C 0.1249(1) 0.4181(2) 0.1769(1) 0.0338(8) Uani 1.00 d
C(16) C -0.0802(1) 0.1209(1) 0.1634(1) 0.0171(6) Uani 1.00 d
C(17) C -0.0809(1) 0.0746(1) 0.1173(1) 0.0195(6) Uani 1.00 d
C(18) C -0.1263(1) 0.0141(1) 0.1038(1) 0.0219(7) Uani 1.00 d
C(19) C -0.1708(1) -0.0044(1) 0.1340(1) 0.0229(7) Uani 1.00 d
C(20) C -0.1696(1) 0.0408(1) 0.1790(1) 0.0234(7) Uani 1.00 d
C(21) C -0.1264(1) 0.1040(1) 0.1938(1) 0.0196(6) Uani 1.00 d
C(22) C -0.0341(1) 0.0889(1) 0.0812(1) 0.0225(7) Uani 1.00 d
C(23) C 0.0363(2) 0.0451(2) 0.1044(1) 0.0325(8) Uani 1.00 d
C(24) C -0.0729(2) 0.0730(2) 0.0169(1) 0.0320(8) Uani 1.00 d
C(25) C -0.2197(1) -0.0711(2) 0.1168(1) 0.0275(7) Uani 1.00 d
C(26) C -0.2973(2) -0.0543(2) 0.1124(2) 0.058(1) Uani 1.00 d
C(27) C -0.1905(2) -0.1341(2) 0.1570(2) 0.0479(10) Uani 1.00 d
C(28) C -0.1360(1) 0.1532(2) 0.2397(1) 0.0242(7) Uani 1.00 d
C(29) C -0.2162(2) 0.1733(2) 0.2248(1) 0.0370(9) Uani 1.00 d
C(30) C -0.1049(2) 0.1205(2) 0.2998(1) 0.0395(9) Uani 1.00 d
C(31) C 0.0238(1) 0.2317(1) 0.2771(1) 0.0176(6) Uani 1.00 d
C(32) C 0.0744(1) 0.1852(1) 0.3172(1) 0.0199(6) Uani 1.00 d
C(33) C 0.0894(1) 0.1954(1) 0.3760(1) 0.0212(6) Uani 1.00 d
C(34) C 0.0566(1) 0.2501(1) 0.3967(1) 0.0206(6) Uani 1.00 d
C(35) C 0.0097(1) 0.2968(1) 0.3572(1) 0.0217(7) Uani 1.00 d
C(36) C -0.0075(1) 0.2891(1) 0.2976(1) 0.0192(6) Uani 1.00 d
C(37) C 0.1162(1) 0.1259(1) 0.2986(1) 0.0232(7) Uani 1.00 d
C(38) C 0.1816(1) 0.1593(2) 0.2888(1) 0.0334(8) Uani 1.00 d
C(39) C 0.1400(2) 0.0613(2) 0.3403(1) 0.0333(8) Uani 1.00 d
C(40) C 0.0704(1) 0.2567(2) 0.4608(1) 0.0237(7) Uani 1.00 d
C(41) C 0.0982(1) 0.3323(2) 0.4839(1) 0.0273(7) Uani 1.00 d
C(42) C 0.0015(2) 0.2385(2) 0.4726(1) 0.0350(8) Uani 1.00 d
C(43) C -0.0570(1) 0.3461(1) 0.2587(1) 0.0215(7) Uani 1.00 d
C(44) C -0.0129(2) 0.4135(2) 0.2560(1) 0.0325(8) Uani 1.00 d
C(45) C -0.1214(1) 0.3674(2) 0.2759(1) 0.0305(8) Uani 1.00 d
C(46) C -0.5259(1) -0.4265(1) 0.2149(1) 0.0180(6) Uani 1.00 d
C(47) C -0.4990(1) -0.3686(2) 0.1915(1) 0.0221(7) Uani 1.00 d
C(48) C -0.5277(1) -0.3557(2) 0.1321(1) 0.0255(7) Uani 1.00 d
C(49) C -0.5826(1) -0.3984(2) 0.0951(1) 0.0264(7) Uani 1.00 d
C(50) C -0.6102(1) -0.4546(2) 0.1190(1) 0.0265(7) Uani 1.00 d
C(51) C -0.5834(1) -0.4698(1) 0.1777(1) 0.0213(7) Uani 1.00 d
C(52) C -0.4408(1) -0.3167(2) 0.2285(1) 0.0259(7) Uani 1.00 d
C(53) C -0.3841(2) -0.2962(2) 0.2021(1) 0.0408(9) Uani 1.00 d
C(54) C -0.4754(2) -0.2483(2) 0.2424(1) 0.0350(8) Uani 1.00 d
C(55) C -0.6125(2) -0.3873(2) 0.0299(1) 0.0349(8) Uani 1.00 d
C(56) C -0.5937(2) -0.3145(2) 0.0106(1) 0.0401(9) Uani 1.00 d
C(57) C -0.5869(4) -0.4481(3) 0.0005(2) 0.102(2) Uani 1.00 d
C(58) C -0.6182(1) -0.5317(2) 0.2001(1) 0.0264(7) Uani 1.00 d
C(59) C -0.6775(1) -0.5018(2) 0.2200(1) 0.0348(8) Uani 1.00 d
C(60) C -0.6483(2) -0.5942(2) 0.1569(1) 0.0409(9) Uani 1.00 d
C(61) C -0.4156(2) -0.5435(2) 0.3210(1) 0.0352(8) Uani 1.00 d
C(62) C -0.3779(2) -0.5639(2) 0.2854(2) 0.0420(9) Uani 1.00 d
C(63) C -0.3348(2) -0.6273(2) 0.2996(2) 0.068(1) Uani 1.00 d
C(64) C -0.3284(2) -0.6694(2) 0.3481(3) 0.088(1) Uani 1.00 d
C(65) C -0.3642(3) -0.6466(2) 0.3823(2) 0.079(1) Uani 1.00 d
C(66) C -0.4079(2) -0.5855(2) 0.3706(2) 0.0531(10) Uani 1.00 d
C(67) C -0.3779(2) -0.5193(2) 0.2343(2) 0.0420(9) Uani 1.00 d
C(68) C -0.4271(2) -0.5514(2) 0.1764(2) 0.050(1) Uani 1.00 d
C(69) C -0.3019(2) -0.5068(2) 0.2325(2) 0.069(1) Uani 1.00 d
C(70) C -0.2789(3) -0.7354(2) 0.3618(3) 0.151(2) Uani 1.00 d
C(71) C -0.3086(2) -0.7991(2) 0.3322(2) 0.048(1) Uani 1.00 d
C(72) C -0.2047(2) -0.7190(2) 0.3923(2) 0.049(1) Uani 1.00 d
C(73) C -0.4433(3) -0.5658(2) 0.4137(2) 0.064(1) Uani 1.00 d
C(74) C -0.5024(2) -0.6190(3) 0.4136(2) 0.086(2) Uani 1.00 d
C(75) C -0.3896(3) -0.5570(4) 0.4743(2) 0.141(3) Uani 1.00 d
C(76) C -0.4304(1) -0.3700(1) 0.3636(1) 0.0205(6) Uani 1.00 d
C(77) C -0.3538(1) -0.3676(2) 0.3895(1) 0.0241(7) Uani 1.00 d
C(78) C -0.3222(1) -0.3243(2) 0.4384(1) 0.0315(8) Uani 1.00 d
C(79) C -0.3615(2) -0.2824(2) 0.4623(1) 0.0315(8) Uani 1.00 d
C(80) C -0.4367(2) -0.2816(2) 0.4344(1) 0.0315(8) Uani 1.00 d
C(81) C -0.4717(1) -0.3246(2) 0.3859(1) 0.0234(7) Uani 1.00 d
C(82) C -0.3028(1) -0.4063(2) 0.3658(1) 0.0296(7) Uani 1.00 d
C(83) C -0.2549(1) -0.3511(2) 0.3495(1) 0.0359(8) Uani 1.00 d
C(84) C -0.2556(2) -0.4636(2) 0.4073(2) 0.0436(9) Uani 1.00 d
C(85) C -0.3224(2) -0.2356(2) 0.5152(1) 0.0390(9) Uani 1.00 d
C(86) C -0.2945(2) -0.1658(2) 0.4968(2) 0.058(1) Uani 1.00 d
C(87) C -0.3649(2) -0.2216(2) 0.5527(2) 0.053(1) Uani 1.00 d
C(88) C -0.5545(1) -0.3217(2) 0.3602(1) 0.0265(7) Uani 1.00 d
C(89) C -0.5829(2) -0.2438(2) 0.3501(1) 0.0357(8) Uani 1.00 d
C(90) C -0.5876(1) -0.3640(2) 0.3977(1) 0.0374(9) Uani 1.00 d
H(1) H -0.1836 0.3653 0.0277 0.0259 Uiso 1.00 calc
H(2) H 0.0243 0.4284 0.0730 0.0255 Uiso 1.00 calc
H(3) H -0.1563 0.2419 0.1418 0.0244 Uiso 1.00 calc
H(4) H -0.2025 0.3563 0.1513 0.0345 Uiso 1.00 calc
H(5) H -0.2506 0.3556 0.0864 0.0345 Uiso 1.00 calc
H(6) H -0.2657 0.3009 0.1283 0.0345 Uiso 1.00 calc
H(7) H -0.2561 0.1953 0.0681 0.0350 Uiso 1.00 calc
H(8) H -0.2404 0.2466 0.0243 0.0350 Uiso 1.00 calc
H(9) H -0.1869 0.1840 0.0533 0.0350 Uiso 1.00 calc
H(10) H -0.0616 0.4650 -0.0182 0.0305 Uiso 1.00 calc
H(11) H -0.2081 0.4306 -0.0523 0.0696 Uiso 1.00 calc
H(12) H -0.1733 0.4710 -0.0908 0.0696 Uiso 1.00 calc
H(13) H -0.1536 0.3902 -0.0738 0.0696 Uiso 1.00 calc
H(14) H -0.0728 0.5481 0.0469 0.0816 Uiso 1.00 calc
H(15) H -0.1226 0.5699 -0.0151 0.0816 Uiso 1.00 calc
H(16) H -0.1555 0.5331 0.0262 0.0816 Uiso 1.00 calc
H(17) H 0.0955 0.3173 0.1947 0.0284 Uiso 1.00 calc
H(18) H 0.1132 0.2513 0.1211 0.0399 Uiso 1.00 calc
H(19) H 0.1300 0.3228 0.0949 0.0399 Uiso 1.00 calc
H(20) H 0.1828 0.2953 0.1542 0.0399 Uiso 1.00 calc
H(21) H 0.1743 0.4137 0.2009 0.0426 Uiso 1.00 calc
H(22) H 0.1207 0.4449 0.1433 0.0426 Uiso 1.00 calc
H(23) H 0.0995 0.4436 0.1976 0.0426 Uiso 1.00 calc
H(24) H -0.1266 -0.0162 0.0724 0.0267 Uiso 1.00 calc
H(25) H -0.1994 0.0287 0.2008 0.0280 Uiso 1.00 calc
H(26) H -0.0212 0.1397 0.0852 0.0268 Uiso 1.00 calc
H(27) H 0.0252 -0.0059 0.1012 0.0392 Uiso 1.00 calc
H(28) H 0.0662 0.0556 0.0826 0.0392 Uiso 1.00 calc
H(29) H 0.0620 0.0565 0.1438 0.0392 Uiso 1.00 calc
H(30) H -0.1165 0.1032 0.0016 0.0402 Uiso 1.00 calc
H(31) H -0.0432 0.0840 -0.0046 0.0402 Uiso 1.00 calc
H(32) H -0.0880 0.0236 0.0109 0.0402 Uiso 1.00 calc
H(33) H -0.2214 -0.0863 0.0795 0.0322 Uiso 1.00 calc
H(34) H -0.2970 -0.0391 0.1503 0.0674 Uiso 1.00 calc
H(35) H -0.3178 -0.0165 0.0862 0.0674 Uiso 1.00 calc
H(36) H -0.3271 -0.0968 0.1019 0.0674 Uiso 1.00 calc
H(37) H -0.2215 -0.1754 0.1455 0.0569 Uiso 1.00 calc
H(38) H -0.1431 -0.1475 0.1587 0.0569 Uiso 1.00 calc
H(39) H -0.1871 -0.1209 0.1956 0.0569 Uiso 1.00 calc
H(40) H -0.1103 0.1975 0.2402 0.0289 Uiso 1.00 calc
H(41) H -0.2218 0.2062 0.2520 0.0437 Uiso 1.00 calc
H(42) H -0.2344 0.1957 0.1872 0.0437 Uiso 1.00 calc
H(43) H -0.2439 0.1303 0.2235 0.0437 Uiso 1.00 calc
H(44) H -0.1290 0.0764 0.3011 0.0490 Uiso 1.00 calc
H(45) H -0.0544 0.1115 0.3096 0.0490 Uiso 1.00 calc
H(46) H -0.1112 0.1540 0.3272 0.0490 Uiso 1.00 calc
H(47) H 0.1247 0.1646 0.4031 0.0265 Uiso 1.00 calc
H(48) H -0.0117 0.3365 0.3709 0.0261 Uiso 1.00 calc
H(49) H 0.0841 0.1073 0.2622 0.0277 Uiso 1.00 calc
H(50) H 0.2058 0.1222 0.2749 0.0387 Uiso 1.00 calc
H(51) H 0.1665 0.1968 0.2608 0.0387 Uiso 1.00 calc
H(52) H 0.2146 0.1780 0.3239 0.0387 Uiso 1.00 calc
H(53) H 0.0984 0.0383 0.3445 0.0411 Uiso 1.00 calc
H(54) H 0.1643 0.0256 0.3257 0.0411 Uiso 1.00 calc
H(55) H 0.1716 0.0771 0.3770 0.0411 Uiso 1.00 calc
H(56) H 0.1067 0.2220 0.4810 0.0295 Uiso 1.00 calc
H(57) H 0.1073 0.3345 0.5244 0.0328 Uiso 1.00 calc
H(58) H 0.1423 0.3424 0.4779 0.0328 Uiso 1.00 calc
H(59) H 0.0632 0.3682 0.4648 0.0328 Uiso 1.00 calc
H(60) H -0.0365 0.2722 0.4528 0.0437 Uiso 1.00 calc
H(61) H -0.0156 0.1903 0.4578 0.0437 Uiso 1.00 calc
H(62) H 0.0094 0.2394 0.5123 0.0437 Uiso 1.00 calc
H(63) H -0.0756 0.3262 0.2207 0.0247 Uiso 1.00 calc
H(64) H 0.0077 0.4350 0.2936 0.0379 Uiso 1.00 calc
H(65) H 0.0261 0.4004 0.2435 0.0379 Uiso 1.00 calc
H(66) H -0.0427 0.4484 0.2302 0.0379 Uiso 1.00 calc
H(67) H -0.1048 0.3878 0.3136 0.0367 Uiso 1.00 calc
H(68) H -0.1507 0.4031 0.2494 0.0367 Uiso 1.00 calc
H(69) H -0.1507 0.3259 0.2749 0.0367 Uiso 1.00 calc
H(70) H -0.5083 -0.3166 0.1164 0.0302 Uiso 1.00 calc
H(71) H -0.6484 -0.4838 0.0940 0.0337 Uiso 1.00 calc
H(72) H -0.4156 -0.3406 0.2644 0.0298 Uiso 1.00 calc
H(73) H -0.3614 -0.3392 0.1952 0.0520 Uiso 1.00 calc
H(74) H -0.4077 -0.2721 0.1660 0.0520 Uiso 1.00 calc
H(75) H -0.3487 -0.2648 0.2270 0.0520 Uiso 1.00 calc
H(76) H -0.4400 -0.2174 0.2676 0.0428 Uiso 1.00 calc
H(77) H -0.5019 -0.2230 0.2078 0.0428 Uiso 1.00 calc
H(78) H -0.5092 -0.2622 0.2608 0.0428 Uiso 1.00 calc
H(79) H -0.6643 -0.3907 0.0173 0.0417 Uiso 1.00 calc
H(80) H -0.5423 -0.3094 0.0228 0.0483 Uiso 1.00 calc
H(81) H -0.6140 -0.3108 -0.0303 0.0483 Uiso 1.00 calc
H(82) H -0.6122 -0.2756 0.0269 0.0483 Uiso 1.00 calc
H(83) H -0.5991 -0.4950 0.0107 0.1212 Uiso 1.00 calc
H(84) H -0.6051 -0.4430 -0.0400 0.1212 Uiso 1.00 calc
H(85) H -0.5335 -0.4468 0.0132 0.1212 Uiso 1.00 calc
H(86) H -0.5816 -0.5517 0.2332 0.0325 Uiso 1.00 calc
H(87) H -0.6581 -0.4656 0.2485 0.0416 Uiso 1.00 calc
H(88) H -0.7153 -0.4815 0.1879 0.0416 Uiso 1.00 calc
H(89) H -0.6969 -0.5406 0.2356 0.0416 Uiso 1.00 calc
H(90) H -0.6687 -0.6305 0.1744 0.0520 Uiso 1.00 calc
H(91) H -0.6858 -0.5757 0.1237 0.0520 Uiso 1.00 calc
H(92) H -0.6111 -0.6146 0.1468 0.0520 Uiso 1.00 calc
H(93) H -0.3091 -0.6424 0.2747 0.0793 Uiso 1.00 calc
H(94) H -0.3606 -0.6737 0.4175 0.0905 Uiso 1.00 calc
H(95) H -0.3973 -0.4714 0.2373 0.0489 Uiso 1.00 calc
H(96) H -0.4758 -0.5562 0.1750 0.0603 Uiso 1.00 calc
H(97) H -0.4281 -0.5204 0.1445 0.0603 Uiso 1.00 calc
H(98) H -0.4099 -0.5981 0.1704 0.0603 Uiso 1.00 calc
H(99) H -0.2811 -0.5519 0.2283 0.0828 Uiso 1.00 calc
H(100) H -0.3047 -0.4762 0.1999 0.0828 Uiso 1.00 calc
H(101) H -0.2716 -0.4830 0.2666 0.0828 Uiso 1.00 calc
H(102) H -0.2889 -0.7502 0.3975 0.1861 Uiso 1.00 calc
H(103) H -0.3586 -0.8045 0.3267 0.0548 Uiso 1.00 calc
H(104) H -0.3053 -0.7952 0.2941 0.0548 Uiso 1.00 calc
H(105) H -0.2827 -0.8410 0.3503 0.0548 Uiso 1.00 calc
H(106) H -0.1785 -0.7611 0.4110 0.0579 Uiso 1.00 calc
H(107) H -0.1846 -0.7033 0.3638 0.0579 Uiso 1.00 calc
H(108) H -0.1986 -0.6812 0.4192 0.0579 Uiso 1.00 calc
H(109) H -0.4663 -0.5189 0.4020 0.0794 Uiso 1.00 calc
H(110) H -0.5245 -0.6033 0.4406 0.1006 Uiso 1.00 calc
H(111) H -0.5391 -0.6228 0.3767 0.1006 Uiso 1.00 calc
H(112) H -0.4819 -0.6663 0.4256 0.1006 Uiso 1.00 calc
H(113) H -0.3643 -0.6015 0.4882 0.1716 Uiso 1.00 calc
H(114) H -0.3532 -0.5204 0.4756 0.1716 Uiso 1.00 calc
H(115) H -0.4124 -0.5416 0.5002 0.1716 Uiso 1.00 calc
H(116) H -0.2701 -0.3251 0.4560 0.0377 Uiso 1.00 calc
H(117) H -0.4660 -0.2515 0.4492 0.0365 Uiso 1.00 calc
H(118) H -0.3317 -0.4309 0.3310 0.0354 Uiso 1.00 calc
H(119) H -0.2250 -0.3261 0.3834 0.0425 Uiso 1.00 calc
H(120) H -0.2246 -0.3758 0.3330 0.0425 Uiso 1.00 calc
H(121) H -0.2842 -0.3169 0.3226 0.0425 Uiso 1.00 calc
H(122) H -0.2854 -0.5001 0.4155 0.0529 Uiso 1.00 calc
H(123) H -0.2251 -0.4881 0.3901 0.0529 Uiso 1.00 calc
H(124) H -0.2257 -0.4419 0.4422 0.0529 Uiso 1.00 calc
H(125) H -0.2796 -0.2624 0.5385 0.0484 Uiso 1.00 calc
H(126) H -0.2664 -0.1387 0.5297 0.0696 Uiso 1.00 calc
H(127) H -0.2657 -0.1778 0.4746 0.0696 Uiso 1.00 calc
H(128) H -0.3350 -0.1375 0.4740 0.0696 Uiso 1.00 calc
H(129) H -0.3382 -0.1951 0.5862 0.0656 Uiso 1.00 calc
H(130) H -0.4083 -0.1952 0.5316 0.0656 Uiso 1.00 calc
H(131) H -0.3799 -0.2674 0.5645 0.0656 Uiso 1.00 calc
H(132) H -0.5691 -0.3455 0.3232 0.0327 Uiso 1.00 calc
H(133) H -0.5691 -0.2186 0.3858 0.0443 Uiso 1.00 calc
H(134) H -0.5628 -0.2188 0.3254 0.0443 Uiso 1.00 calc
H(135) H -0.6343 -0.2437 0.3323 0.0443 Uiso 1.00 calc
H(136) H -0.5744 -0.3418 0.4349 0.0473 Uiso 1.00 calc
H(137) H -0.6393 -0.3647 0.3804 0.0473 Uiso 1.00 calc
H(138) H -0.5706 -0.4133 0.4028 0.0473 Uiso 1.00 calc

loop_
_atom_site_aniso_label
_atom_site_aniso_U_11
_atom_site_aniso_U_22
_atom_site_aniso_U_33
_atom_site_aniso_U_12
_atom_site_aniso_U_13
_atom_site_aniso_U_23
Sb(1) 0.01760(9) 0.0154(1) 0.01374(9) -0.00039(6) 0.00567(7) 0.00038(6)
Sb(2) 0.01799(10) 0.0181(1) 0.01787(10) -0.00309(6) 0.00364(7) 0.00091(7)
C(1) 0.021(1) 0.016(1) 0.015(1) 0.0011(9) 0.0076(10) 0.0007(10)
C(2) 0.020(1) 0.019(1) 0.014(1) -0.0002(10) 0.0054(10) -0.0001(10)
C(3) 0.021(1) 0.023(1) 0.017(1) -0.0004(10) 0.004(1) 0.001(1)
C(4) 0.029(1) 0.018(1) 0.018(1) 0.002(1) 0.010(1) 0.002(1)
C(5) 0.023(1) 0.019(1) 0.022(1) -0.0057(10) 0.011(1) 0.000(1)
C(6) 0.020(1) 0.017(1) 0.019(1) -0.0020(9) 0.0064(10) -0.003(1)
C(7) 0.017(1) 0.026(1) 0.019(1) -0.001(1) 0.004(1) 0.006(1)
C(8) 0.023(1) 0.038(2) 0.025(1) 0.003(1) 0.009(1) 0.008(1)
C(9) 0.024(1) 0.032(2) 0.032(2) -0.006(1) 0.006(1) 0.002(1)
C(10) 0.033(1) 0.023(2) 0.023(1) -0.001(1) 0.013(1) 0.007(1)
C(11) 0.063(2) 0.066(3) 0.036(2) -0.026(2) -0.007(2) 0.030(2)
C(12) 0.153(4) 0.031(2) 0.053(2) 0.030(2) 0.060(3) 0.019(2)
C(13) 0.019(1) 0.025(2) 0.023(1) -0.006(1) 0.005(1) 0.003(1)
C(14) 0.021(1) 0.044(2) 0.035(2) -0.001(1) 0.011(1) 0.000(1)
C(15) 0.030(1) 0.036(2) 0.031(2) -0.015(1) 0.005(1) 0.002(1)
C(16) 0.020(1) 0.013(1) 0.016(1) -0.0017(9) 0.0044(10) 0.0010(10)
C(17) 0.027(1) 0.017(1) 0.016(1) 0.000(1) 0.010(1) 0.000(1)
C(18) 0.030(1) 0.018(1) 0.018(1) 0.000(1) 0.009(1) -0.002(1)
C(19) 0.027(1) 0.018(1) 0.023(1) -0.004(1) 0.008(1) -0.001(1)
C(20) 0.026(1) 0.023(1) 0.022(1) -0.006(1) 0.011(1) 0.002(1)
C(21) 0.025(1) 0.018(1) 0.015(1) -0.0010(10) 0.007(1) 0.000(1)
C(22) 0.033(1) 0.020(1) 0.020(1) -0.002(1) 0.016(1) -0.003(1)
C(23) 0.036(2) 0.035(2) 0.034(2) 0.003(1) 0.021(1) -0.002(1)
C(24) 0.043(2) 0.034(2) 0.022(1) -0.007(1) 0.016(1) -0.003(1)
C(25) 0.030(1) 0.023(2) 0.029(1) -0.010(1) 0.009(1) -0.005(1)
C(26) 0.029(2) 0.034(2) 0.093(3) -0.007(1) 0.000(2) -0.006(2)
C(27) 0.041(2) 0.023(2) 0.062(2) -0.008(1) -0.003(2) 0.002(2)
C(28) 0.034(1) 0.023(1) 0.022(1) -0.010(1) 0.018(1) -0.005(1)
C(29) 0.044(2) 0.034(2) 0.050(2) -0.008(1) 0.036(2) -0.011(1)
C(30) 0.064(2) 0.036(2) 0.022(1) -0.019(2) 0.020(1) -0.006(1)
C(31) 0.022(1) 0.016(1) 0.013(1) -0.0026(10) 0.0046(10) 0.0005(10)
C(32) 0.024(1) 0.014(1) 0.019(1) -0.0004(10) 0.005(1) -0.001(1)
C(33) 0.024(1) 0.019(1) 0.016(1) 0.0028(10) 0.002(1) 0.002(1)
C(34) 0.024(1) 0.021(1) 0.015(1) 0.0007(10) 0.0044(10) 0.000(1)
C(35) 0.024(1) 0.021(1) 0.019(1) 0.003(1) 0.005(1) -0.003(1)
C(36) 0.020(1) 0.018(1) 0.018(1) -0.0007(10) 0.0042(10) -0.001(1)
C(37) 0.029(1) 0.021(1) 0.016(1) 0.008(1) 0.003(1) 0.001(1)
C(38) 0.027(1) 0.040(2) 0.033(2) 0.009(1) 0.010(1) -0.002(1)
C(39) 0.045(2) 0.022(2) 0.023(1) 0.014(1) 0.001(1) -0.003(1)
C(40) 0.026(1) 0.026(2) 0.016(1) 0.005(1) 0.003(1) 0.001(1)
C(41) 0.031(1) 0.030(2) 0.017(1) -0.003(1) 0.005(1) -0.004(1)
C(42) 0.039(2) 0.042(2) 0.023(1) -0.010(1) 0.010(1) 0.004(1)
C(43) 0.025(1) 0.022(1) 0.015(1) 0.005(1) 0.004(1) 0.000(1)
C(44) 0.036(2) 0.023(2) 0.035(2) 0.007(1) 0.009(1) 0.009(1)
C(45) 0.029(1) 0.034(2) 0.026(1) 0.011(1) 0.007(1) 0.000(1)
C(46) 0.016(1) 0.020(1) 0.017(1) 0.0033(9) 0.0054(10) 0.000(1)
C(47) 0.020(1) 0.025(2) 0.021(1) 0.0017(10) 0.007(1) -0.002(1)
C(48) 0.028(1) 0.028(2) 0.022(1) 0.002(1) 0.011(1) 0.003(1)
C(49) 0.030(1) 0.028(2) 0.021(1) 0.004(1) 0.008(1) -0.002(1)
C(50) 0.024(1) 0.025(2) 0.025(1) 0.001(1) 0.002(1) -0.004(1)
C(51) 0.024(1) 0.019(1) 0.020(1) 0.003(1) 0.007(1) -0.001(1)
C(52) 0.023(1) 0.030(2) 0.021(1) -0.008(1) 0.004(1) 0.002(1)
C(53) 0.033(2) 0.056(2) 0.036(2) -0.015(1) 0.017(1) 0.004(2)
C(54) 0.041(2) 0.028(2) 0.030(2) -0.009(1) 0.006(1) -0.004(1)
C(55) 0.039(2) 0.039(2) 0.021(1) 0.001(1) 0.004(1) 0.001(1)
C(56) 0.031(2) 0.063(2) 0.023(1) -0.005(1) 0.005(1) 0.010(1)
C(57) 0.201(6) 0.077(4) 0.029(2) 0.049(4) 0.042(3) -0.003(2)
C(58) 0.026(1) 0.022(2) 0.023(1) -0.006(1) -0.002(1) -0.001(1)
C(59) 0.023(1) 0.039(2) 0.038(2) -0.008(1) 0.005(1) 0.005(1)
C(60) 0.043(2) 0.029(2) 0.036(2) -0.010(1) -0.004(1) -0.001(1)
C(61) 0.032(2) 0.016(1) 0.038(2) 0.004(1) -0.011(1) -0.005(1)
C(62) 0.025(1) 0.024(2) 0.061(2) 0.002(1) -0.004(1) -0.016(2)
C(63) 0.028(2) 0.034(2) 0.111(4) 0.008(1) -0.011(2) -0.040(2)
C(64) 0.053(2) 0.014(2) 0.124(4) 0.011(2) -0.055(3) -0.017(2)
C(65) 0.078(3) 0.015(2) 0.082(3) 0.000(2) -0.046(3) 0.001(2)
C(66) 0.065(2) 0.019(2) 0.043(2) -0.004(2) -0.020(2) 0.003(1)
C(67) 0.025(1) 0.033(2) 0.067(2) 0.001(1) 0.016(1) -0.023(2)
C(68) 0.043(2) 0.043(2) 0.065(2) 0.001(2) 0.022(2) -0.025(2)
C(69) 0.035(2) 0.070(3) 0.109(4) -0.005(2) 0.035(2) -0.046(3)
C(70) 0.070(3) 0.030(2) 0.232(7) 0.029(2) -0.094(4) -0.049(3)
C(71) 0.036(2) 0.026(2) 0.087(3) 0.002(1) 0.029(2) -0.003(2)
C(72) 0.033(2) 0.040(2) 0.065(2) 0.010(1) 0.008(2) -0.002(2)
C(73) 0.108(3) 0.030(2) 0.029(2) -0.003(2) -0.004(2) 0.012(2)
C(74) 0.034(2) 0.062(3) 0.132(4) 0.003(2) -0.004(2) -0.026(3)
C(75) 0.146(5) 0.230(8) 0.034(2) -0.138(5) 0.017(3) 0.006(3)
C(76) 0.023(1) 0.019(1) 0.018(1) -0.0051(10) 0.005(1) 0.001(1)
C(77) 0.021(1) 0.023(1) 0.024(1) -0.005(1) 0.004(1) 0.001(1)
C(78) 0.025(1) 0.041(2) 0.026(1) -0.008(1) 0.006(1) -0.004(1)
C(79) 0.032(1) 0.037(2) 0.024(1) -0.010(1) 0.008(1) -0.007(1)
C(80) 0.036(1) 0.031(2) 0.032(2) -0.004(1) 0.017(1) -0.007(1)
C(81) 0.027(1) 0.023(1) 0.023(1) -0.004(1) 0.012(1) 0.002(1)
C(82) 0.021(1) 0.032(2) 0.030(2) -0.004(1) 0.002(1) -0.007(1)
C(83) 0.023(1) 0.049(2) 0.036(2) -0.011(1) 0.012(1) -0.009(1)
C(84) 0.028(2) 0.037(2) 0.052(2) 0.001(1) -0.002(1) -0.006(2)
C(85) 0.039(2) 0.043(2) 0.033(2) -0.008(1) 0.010(1) -0.010(1)
C(86) 0.081(3) 0.047(2) 0.039(2) -0.032(2) 0.013(2) -0.014(2)
C(87) 0.051(2) 0.071(3) 0.037(2) -0.015(2) 0.015(2) -0.025(2)
C(88) 0.028(1) 0.029(2) 0.025(1) 0.002(1) 0.012(1) 0.001(1)
C(89) 0.037(2) 0.038(2) 0.036(2) 0.010(1) 0.018(1) 0.001(1)
C(90) 0.030(1) 0.047(2) 0.038(2) -0.004(1) 0.016(1) 0.005(2)

loop_
_atom_type_symbol
_atom_type_description
_atom_type_scat_dispersion_real
_atom_type_scat_dispersion_imag
_atom_type_scat_source
C C 0.003 0.002
;International Tables for Crystallography
(1992, Vol. C, Tables 4.2.6.8 and 6.1.1.1)
;
H H 0.000 0.000
;International Tables for Crystallography
(1992, Vol. C, Table 6.1.1.2)
;
Sb Sb -0.587 1.546
;International Tables for Crystallography
(1992, Vol. C, Tables 4.2.6.8 and 6.1.1.1)
;

loop_
_geom_angle_atom_site_label_1
_geom_angle_atom_site_label_2
_geom_angle_atom_site_label_3
_geom_angle
_geom_angle_site_symmetry_2
_geom_angle_site_symmetry_3
_geom_angle_publ_flag
C(1) Sb(1) C(16) 106.51(9) 1_555 1_555 yes
C(1) Sb(1) C(31) 109.39(9) 1_555 1_555 yes
C(16) Sb(1) C(31) 104.51(9) 1_555 1_555 yes
C(46) Sb(2) C(61) 105.6(1) 1_555 1_555 yes
C(46) Sb(2) C(76) 112.11(9) 1_555 1_555 yes
C(61) Sb(2) C(76) 101.90(10) 1_555 1_555 yes
Sb(1) C(1) C(2) 126.1(2) 1_555 1_555 yes
Sb(1) C(1) C(6) 114.2(2) 1_555 1_555 yes
C(2) C(1) C(6) 118.3(2) 1_555 1_555 yes
C(1) C(2) C(3) 119.2(2) 1_555 1_555 yes
C(1) C(2) C(7) 123.4(2) 1_555 1_555 yes
C(3) C(2) C(7) 117.3(2) 1_555 1_555 yes
C(2) C(3) C(4) 122.6(2) 1_555 1_555 yes
C(3) C(4) C(5) 117.2(2) 1_555 1_555 yes
C(3) C(4) C(10) 122.8(2) 1_555 1_555 yes
C(5) C(4) C(10) 120.0(2) 1_555 1_555 yes
C(4) C(5) C(6) 122.3(2) 1_555 1_555 yes
C(1) C(6) C(5) 120.1(2) 1_555 1_555 yes
C(1) C(6) C(13) 122.3(2) 1_555 1_555 yes
C(5) C(6) C(13) 117.6(2) 1_555 1_555 yes
C(2) C(7) C(8) 110.5(2) 1_555 1_555 yes
C(2) C(7) C(9) 112.7(2) 1_555 1_555 yes
C(8) C(7) C(9) 110.9(2) 1_555 1_555 yes
C(4) C(10) C(11) 113.2(2) 1_555 1_555 yes
C(4) C(10) C(12) 111.1(2) 1_555 1_555 yes
C(11) C(10) C(12) 112.9(3) 1_555 1_555 yes
C(6) C(13) C(14) 111.3(2) 1_555 1_555 yes
C(6) C(13) C(15) 112.5(2) 1_555 1_555 yes
C(14) C(13) C(15) 110.5(2) 1_555 1_555 yes
Sb(1) C(16) C(17) 114.3(2) 1_555 1_555 yes
Sb(1) C(16) C(21) 126.7(2) 1_555 1_555 yes
C(17) C(16) C(21) 118.6(2) 1_555 1_555 yes
C(16) C(17) C(18) 119.3(2) 1_555 1_555 yes
C(16) C(17) C(22) 122.6(2) 1_555 1_555 yes
C(18) C(17) C(22) 118.1(2) 1_555 1_555 yes
C(17) C(18) C(19) 122.9(2) 1_555 1_555 yes
C(18) C(19) C(20) 117.4(2) 1_555 1_555 yes
C(18) C(19) C(25) 120.4(2) 1_555 1_555 yes
C(20) C(19) C(25) 122.2(2) 1_555 1_555 yes
C(19) C(20) C(21) 122.5(2) 1_555 1_555 yes
C(16) C(21) C(20) 119.2(2) 1_555 1_555 yes
C(16) C(21) C(28) 123.4(2) 1_555 1_555 yes
C(20) C(21) C(28) 117.3(2) 1_555 1_555 yes
C(17) C(22) C(23) 110.6(2) 1_555 1_555 yes
C(17) C(22) C(24) 113.5(2) 1_555 1_555 yes
C(23) C(22) C(24) 109.9(2) 1_555 1_555 yes
C(19) C(25) C(26) 112.2(2) 1_555 1_555 yes
C(19) C(25) C(27) 112.2(2) 1_555 1_555 yes
C(26) C(25) C(27) 109.9(3) 1_555 1_555 yes
C(21) C(28) C(29) 111.0(2) 1_555 1_555 yes
C(21) C(28) C(30) 112.8(2) 1_555 1_555 yes
C(29) C(28) C(30) 110.5(2) 1_555 1_555 yes
Sb(1) C(31) C(32) 113.8(2) 1_555 1_555 yes
Sb(1) C(31) C(36) 127.1(2) 1_555 1_555 yes
C(32) C(31) C(36) 119.1(2) 1_555 1_555 yes
C(31) C(32) C(33) 119.1(2) 1_555 1_555 yes
C(31) C(32) C(37) 122.3(2) 1_555 1_555 yes
C(33) C(32) C(37) 118.5(2) 1_555 1_555 yes
C(32) C(33) C(34) 122.2(2) 1_555 1_555 yes
C(33) C(34) C(35) 117.9(2) 1_555 1_555 yes
C(33) C(34) C(40) 120.9(2) 1_555 1_555 yes
C(35) C(34) C(40) 121.1(2) 1_555 1_555 yes
C(34) C(35) C(36) 122.3(2) 1_555 1_555 yes
C(31) C(36) C(35) 119.1(2) 1_555 1_555 yes
C(31) C(36) C(43) 123.5(2) 1_555 1_555 yes
C(35) C(36) C(43) 117.3(2) 1_555 1_555 yes
C(32) C(37) C(38) 110.0(2) 1_555 1_555 yes
C(32) C(37) C(39) 114.4(2) 1_555 1_555 yes
C(38) C(37) C(39) 110.2(2) 1_555 1_555 yes
C(34) C(40) C(41) 111.9(2) 1_555 1_555 yes
C(34) C(40) C(42) 110.2(2) 1_555 1_555 yes
C(41) C(40) C(42) 110.6(2) 1_555 1_555 yes
C(36) C(43) C(44) 109.8(2) 1_555 1_555 yes
C(36) C(43) C(45) 114.1(2) 1_555 1_555 yes
C(44) C(43) C(45) 110.5(2) 1_555 1_555 yes
Sb(2) C(46) C(47) 127.3(2) 1_555 1_555 yes
Sb(2) C(46) C(51) 113.4(2) 1_555 1_555 yes
C(47) C(46) C(51) 119.1(2) 1_555 1_555 yes
C(46) C(47) C(48) 119.7(2) 1_555 1_555 yes
C(46) C(47) C(52) 122.7(2) 1_555 1_555 yes
C(48) C(47) C(52) 117.6(2) 1_555 1_555 yes
C(47) C(48) C(49) 121.9(3) 1_555 1_555 yes
C(48) C(49) C(50) 118.0(2) 1_555 1_555 yes
C(48) C(49) C(55) 122.7(3) 1_555 1_555 yes
C(50) C(49) C(55) 119.3(2) 1_555 1_555 yes
C(49) C(50) C(51) 122.3(2) 1_555 1_555 yes
C(46) C(51) C(50) 119.0(2) 1_555 1_555 yes
C(46) C(51) C(58) 122.4(2) 1_555 1_555 yes
C(50) C(51) C(58) 118.5(2) 1_555 1_555 yes
C(47) C(52) C(53) 113.9(2) 1_555 1_555 yes
C(47) C(52) C(54) 110.4(2) 1_555 1_555 yes
C(53) C(52) C(54) 110.6(3) 1_555 1_555 yes
C(49) C(55) C(56) 114.2(2) 1_555 1_555 yes
C(49) C(55) C(57) 110.1(3) 1_555 1_555 yes
C(56) C(55) C(57) 109.6(3) 1_555 1_555 yes
C(51) C(58) C(59) 110.4(2) 1_555 1_555 yes
C(51) C(58) C(60) 114.3(2) 1_555 1_555 yes
C(59) C(58) C(60) 110.1(2) 1_555 1_555 yes
Sb(2) C(61) C(62) 127.3(2) 1_555 1_555 yes
Sb(2) C(61) C(66) 113.2(3) 1_555 1_555 yes
C(62) C(61) C(66) 119.4(3) 1_555 1_555 yes
C(61) C(62) C(63) 118.3(4) 1_555 1_555 yes
C(61) C(62) C(67) 123.2(3) 1_555 1_555 yes
C(63) C(62) C(67) 118.4(4) 1_555 1_555 yes
C(62) C(63) C(64) 122.1(4) 1_555 1_555 yes
C(63) C(64) C(65) 117.6(3) 1_555 1_555 yes
C(63) C(64) C(70) 119.1(6) 1_555 1_555 yes
C(65) C(64) C(70) 123.1(6) 1_555 1_555 yes
C(64) C(65) C(66) 123.2(5) 1_555 1_555 yes
C(61) C(66) C(65) 119.4(5) 1_555 1_555 yes
C(61) C(66) C(73) 123.5(3) 1_555 1_555 yes
C(65) C(66) C(73) 117.1(4) 1_555 1_555 yes
C(62) C(67) C(68) 112.8(3) 1_555 1_555 yes
C(62) C(67) C(69) 113.5(3) 1_555 1_555 yes
C(68) C(67) C(69) 109.2(3) 1_555 1_555 yes
C(64) C(70) C(71) 115.8(3) 1_555 1_555 yes
C(64) C(70) C(72) 114.2(3) 1_555 1_555 yes
C(71) C(70) C(72) 128.1(4) 1_555 1_555 yes
C(66) C(73) C(74) 113.2(3) 1_555 1_555 yes
C(66) C(73) C(75) 113.1(4) 1_555 1_555 yes
C(74) C(73) C(75) 109.6(4) 1_555 1_555 yes
Sb(2) C(76) C(77) 126.4(2) 1_555 1_555 yes
Sb(2) C(76) C(81) 113.2(2) 1_555 1_555 yes
C(77) C(76) C(81) 118.4(2) 1_555 1_555 yes
C(76) C(77) C(78) 119.0(3) 1_555 1_555 yes
C(76) C(77) C(82) 124.0(2) 1_555 1_555 yes
C(78) C(77) C(82) 116.9(2) 1_555 1_555 yes
C(77) C(78) C(79) 123.3(2) 1_555 1_555 yes
C(78) C(79) C(80) 117.3(3) 1_555 1_555 yes
C(78) C(79) C(85) 119.9(2) 1_555 1_555 yes
C(80) C(79) C(85) 122.7(3) 1_555 1_555 yes
C(79) C(80) C(81) 122.0(3) 1_555 1_555 yes
C(76) C(81) C(80) 119.7(2) 1_555 1_555 yes
C(76) C(81) C(88) 122.7(2) 1_555 1_555 yes
C(80) C(81) C(88) 117.6(2) 1_555 1_555 yes
C(77) C(82) C(83) 110.6(2) 1_555 1_555 yes
C(77) C(82) C(84) 113.0(3) 1_555 1_555 yes
C(83) C(82) C(84) 110.1(2) 1_555 1_555 yes
C(79) C(85) C(86) 109.8(3) 1_555 1_555 yes
C(79) C(85) C(87) 114.4(3) 1_555 1_555 yes
C(86) C(85) C(87) 113.0(3) 1_555 1_555 yes
C(81) C(88) C(89) 112.1(2) 1_555 1_555 yes
C(81) C(88) C(90) 110.8(2) 1_555 1_555 yes
C(89) C(88) C(90) 111.5(2) 1_555 1_555 yes

loop_
_geom_bond_atom_site_label_1
_geom_bond_atom_site_label_2
_geom_bond_distance
_geom_bond_publ_flag
Sb(1) C(1) 2.196(2) yes
Sb(1) C(16) 2.204(2) yes
Sb(1) C(31) 2.206(2) yes
Sb(2) C(46) 2.197(3) yes
Sb(2) C(61) 2.184(3) yes
Sb(2) C(76) 2.193(3) yes
C(1) C(2) 1.416(3) yes
C(1) C(6) 1.411(4) yes
C(2) C(3) 1.397(4) yes
C(2) C(7) 1.515(3) yes
C(3) C(4) 1.388(4) yes
C(4) C(5) 1.393(4) yes
C(4) C(10) 1.522(4) yes
C(5) C(6) 1.386(4) yes
C(6) C(13) 1.535(3) yes
C(7) C(8) 1.533(4) yes
C(7) C(9) 1.529(4) yes
C(10) C(11) 1.507(4) yes
C(10) C(12) 1.506(5) yes
C(13) C(14) 1.524(4) yes
C(13) C(15) 1.529(4) yes
C(16) C(17) 1.422(4) yes
C(16) C(21) 1.412(4) yes
C(17) C(18) 1.389(4) yes
C(17) C(22) 1.524(4) yes
C(18) C(19) 1.388(4) yes
C(19) C(20) 1.383(4) yes
C(19) C(25) 1.523(4) yes
C(20) C(21) 1.408(4) yes
C(21) C(28) 1.518(4) yes
C(22) C(23) 1.528(4) yes
C(22) C(24) 1.531(4) yes
C(25) C(26) 1.528(4) yes
C(25) C(27) 1.500(4) yes
C(28) C(29) 1.535(4) yes
C(28) C(30) 1.520(4) yes
C(31) C(32) 1.417(3) yes
C(31) C(36) 1.406(4) yes
C(32) C(33) 1.395(4) yes
C(32) C(37) 1.533(4) yes
C(33) C(34) 1.389(4) yes
C(34) C(35) 1.379(3) yes
C(34) C(40) 1.519(4) yes
C(35) C(36) 1.403(4) yes
C(36) C(43) 1.518(3) yes
C(37) C(38) 1.527(4) yes
C(37) C(39) 1.533(4) yes
C(40) C(41) 1.525(4) yes
C(40) C(42) 1.528(4) yes
C(43) C(44) 1.528(4) yes
C(43) C(45) 1.530(4) yes
C(46) C(47) 1.404(4) yes
C(46) C(51) 1.421(3) yes
C(47) C(48) 1.398(4) yes
C(47) C(52) 1.521(4) yes
C(48) C(49) 1.385(4) yes
C(49) C(50) 1.393(4) yes
C(49) C(55) 1.526(4) yes
C(50) C(51) 1.390(4) yes
C(51) C(58) 1.531(4) yes
C(52) C(53) 1.534(4) yes
C(52) C(54) 1.527(4) yes
C(55) C(56) 1.509(5) yes
C(55) C(57) 1.517(5) yes
C(58) C(59) 1.527(4) yes
C(58) C(60) 1.536(4) yes
C(61) C(62) 1.398(5) yes
C(61) C(66) 1.413(5) yes
C(62) C(63) 1.408(4) yes
C(62) C(67) 1.512(5) yes
C(63) C(64) 1.399(8) yes
C(64) C(65) 1.353(8) yes
C(64) C(70) 1.516(5) yes
C(65) C(66) 1.380(5) yes
C(66) C(73) 1.519(6) yes
C(67) C(68) 1.534(4) yes
C(67) C(69) 1.535(4) yes
C(70) C(71) 1.393(5) yes
C(70) C(72) 1.419(5) yes
C(73) C(74) 1.519(6) yes
C(73) C(75) 1.507(5) yes
C(76) C(77) 1.416(3) yes
C(76) C(81) 1.411(4) yes
C(77) C(78) 1.396(4) yes
C(77) C(82) 1.515(4) yes
C(78) C(79) 1.371(4) yes
C(79) C(80) 1.396(4) yes
C(79) C(85) 1.527(4) yes
C(80) C(81) 1.397(4) yes
C(81) C(88) 1.530(4) yes
C(82) C(83) 1.536(4) yes
C(82) C(84) 1.531(4) yes
C(85) C(86) 1.527(5) yes
C(85) C(87) 1.482(5) yes
C(88) C(89) 1.522(4) yes
C(88) C(90) 1.526(4) yes

loop_
_geom_contact_atom_site_label_1
_geom_contact_atom_site_label_2
_geom_contact_distance
_geom_contact_site_symmetry_2
_geom_contact_publ_flag
C(14) C(83) 3.570(4) 2_555 no

loop_
_geom_torsion_atom_site_label_1
_geom_torsion_atom_site_label_2
_geom_torsion_atom_site_label_3
_geom_torsion_atom_site_label_4
_geom_torsion
_geom_torsion_site_symmetry_1
_geom_torsion_site_symmetry_2
_geom_torsion_site_symmetry_3
_geom_torsion_site_symmetry_4
_geom_torsion_publ_flag
Sb(1) C(1) C(2) C(3) -160.6(2) 1_555 1_555 1_555 1_555 yes
Sb(1) C(1) C(2) C(7) 23.1(4) 1_555 1_555 1_555 1_555 yes
Sb(1) C(1) C(6) C(5) 163.9(2) 1_555 1_555 1_555 1_555 yes
Sb(1) C(1) C(6) C(13) -15.8(3) 1_555 1_555 1_555 1_555 yes
Sb(1) C(16) C(17) C(18) 172.1(2) 1_555 1_555 1_555 1_555 yes
Sb(1) C(16) C(17) C(22) -8.4(3) 1_555 1_555 1_555 1_555 yes
Sb(1) C(16) C(21) C(20) -169.4(2) 1_555 1_555 1_555 1_555 yes
Sb(1) C(16) C(21) C(28) 14.7(3) 1_555 1_555 1_555 1_555 yes
Sb(1) C(31) C(32) C(33) -178.4(2) 1_555 1_555 1_555 1_555 yes
Sb(1) C(31) C(32) C(37) 4.5(3) 1_555 1_555 1_555 1_555 yes
Sb(1) C(31) C(36) C(35) 178.7(2) 1_555 1_555 1_555 1_555 yes
Sb(1) C(31) C(36) C(43) -4.2(4) 1_555 1_555 1_555 1_555 yes
Sb(2) C(46) C(47) C(48) -176.8(2) 1_555 1_555 1_555 1_555 yes
Sb(2) C(46) C(47) C(52) 1.2(4) 1_555 1_555 1_555 1_555 yes
Sb(2) C(46) C(51) C(50) 177.2(2) 1_555 1_555 1_555 1_555 yes
Sb(2) C(46) C(51) C(58) -1.5(3) 1_555 1_555 1_555 1_555 yes
Sb(2) C(61) C(62) C(63) -173.2(2) 1_555 1_555 1_555 1_555 yes
Sb(2) C(61) C(62) C(67) 10.1(4) 1_555 1_555 1_555 1_555 yes
Sb(2) C(61) C(66) C(65) 174.6(2) 1_555 1_555 1_555 1_555 yes
Sb(2) C(61) C(66) C(73) -7.6(4) 1_555 1_555 1_555 1_555 yes
Sb(2) C(76) C(77) C(78) -159.0(2) 1_555 1_555 1_555 1_555 yes
Sb(2) C(76) C(77) C(82) 24.2(4) 1_555 1_555 1_555 1_555 yes
Sb(2) C(76) C(81) C(80) 162.1(2) 1_555 1_555 1_555 1_555 yes
Sb(2) C(76) C(81) C(88) -16.1(3) 1_555 1_555 1_555 1_555 yes
C(1) Sb(1) C(16) C(17) 88.7(2) 1_555 1_555 1_555 1_555 yes
C(1) Sb(1) C(16) C(21) -99.3(2) 1_555 1_555 1_555 1_555 yes
C(1) Sb(1) C(31) C(32) -160.1(2) 1_555 1_555 1_555 1_555 yes
C(1) Sb(1) C(31) C(36) 18.4(2) 1_555 1_555 1_555 1_555 yes
C(1) C(2) C(3) C(4) -2.1(4) 1_555 1_555 1_555 1_555 yes
C(1) C(2) C(7) C(8) 119.4(3) 1_555 1_555 1_555 1_555 yes
C(1) C(2) C(7) C(9) -115.9(3) 1_555 1_555 1_555 1_555 yes
C(1) C(6) C(5) C(4) -1.3(4) 1_555 1_555 1_555 1_555 yes
C(1) C(6) C(13) C(14) 99.0(3) 1_555 1_555 1_555 1_555 yes
C(1) C(6) C(13) C(15) -136.4(3) 1_555 1_555 1_555 1_555 yes
C(2) C(1) Sb(1) C(16) 10.5(2) 1_555 1_555 1_555 1_555 yes
C(2) C(1) Sb(1) C(31) -101.9(2) 1_555 1_555 1_555 1_555 yes
C(2) C(1) C(6) C(5) -3.3(4) 1_555 1_555 1_555 1_555 yes
C(2) C(1) C(6) C(13) 177.1(2) 1_555 1_555 1_555 1_555 yes
C(2) C(3) C(4) C(5) -2.4(4) 1_555 1_555 1_555 1_555 yes
C(2) C(3) C(4) C(10) -179.3(2) 1_555 1_555 1_555 1_555 yes
C(3) C(2) C(1) C(6) 4.9(4) 1_555 1_555 1_555 1_555 yes
C(3) C(2) C(7) C(8) -57.0(3) 1_555 1_555 1_555 1_555 yes
C(3) C(2) C(7) C(9) 67.7(3) 1_555 1_555 1_555 1_555 yes
C(3) C(4) C(5) C(6) 4.2(4) 1_555 1_555 1_555 1_555 yes
C(3) C(4) C(10) C(11) -35.3(4) 1_555 1_555 1_555 1_555 yes
C(3) C(4) C(10) C(12) 93.0(4) 1_555 1_555 1_555 1_555 yes
C(4) C(3) C(2) C(7) 174.5(2) 1_555 1_555 1_555 1_555 yes
C(4) C(5) C(6) C(13) 178.3(2) 1_555 1_555 1_555 1_555 yes
C(5) C(4) C(10) C(11) 147.9(3) 1_555 1_555 1_555 1_555 yes
C(5) C(4) C(10) C(12) -83.8(4) 1_555 1_555 1_555 1_555 yes
C(5) C(6) C(13) C(14) -80.6(3) 1_555 1_555 1_555 1_555 yes
C(5) C(6) C(13) C(15) 43.9(3) 1_555 1_555 1_555 1_555 yes
C(6) C(1) Sb(1) C(16) -155.5(2) 1_555 1_555 1_555 1_555 yes
C(6) C(1) Sb(1) C(31) 92.1(2) 1_555 1_555 1_555 1_555 yes
C(6) C(1) C(2) C(7) -171.4(2) 1_555 1_555 1_555 1_555 yes
C(6) C(5) C(4) C(10) -178.9(2) 1_555 1_555 1_555 1_555 yes
C(16) Sb(1) C(31) C(32) 86.1(2) 1_555 1_555 1_555 1_555 yes
C(16) Sb(1) C(31) C(36) -95.3(2) 1_555 1_555 1_555 1_555 yes
C(16) C(17) C(18) C(19) -1.0(4) 1_555 1_555 1_555 1_555 yes
C(16) C(17) C(22) C(23) 95.6(3) 1_555 1_555 1_555 1_555 yes
C(16) C(17) C(22) C(24) -140.5(3) 1_555 1_555 1_555 1_555 yes
C(16) C(21) C(20) C(19) -2.6(4) 1_555 1_555 1_555 1_555 yes
C(16) C(21) C(28) C(29) 123.4(3) 1_555 1_555 1_555 1_555 yes
C(16) C(21) C(28) C(30) -112.0(3) 1_555 1_555 1_555 1_555 yes
C(17) C(16) Sb(1) C(31) -155.5(2) 1_555 1_555 1_555 1_555 yes
C(17) C(16) C(21) C(20) 2.3(4) 1_555 1_555 1_555 1_555 yes
C(17) C(16) C(21) C(28) -173.6(2) 1_555 1_555 1_555 1_555 yes
C(17) C(18) C(19) C(20) 0.8(4) 1_555 1_555 1_555 1_555 yes
C(17) C(18) C(19) C(25) 179.5(2) 1_555 1_555 1_555 1_555 yes
C(18) C(17) C(16) C(21) -0.6(4) 1_555 1_555 1_555 1_555 yes
C(18) C(17) C(22) C(23) -84.9(3) 1_555 1_555 1_555 1_555 yes
C(18) C(17) C(22) C(24) 39.1(3) 1_555 1_555 1_555 1_555 yes
C(18) C(19) C(20) C(21) 1.0(4) 1_555 1_555 1_555 1_555 yes
C(18) C(19) C(25) C(26) -132.0(3) 1_555 1_555 1_555 1_555 yes
C(18) C(19) C(25) C(27) 103.7(3) 1_555 1_555 1_555 1_555 yes
C(19) C(18) C(17) C(22) 179.4(2) 1_555 1_555 1_555 1_555 yes
C(19) C(20) C(21) C(28) 173.5(2) 1_555 1_555 1_555 1_555 yes
C(20) C(19) C(25) C(26) 46.7(4) 1_555 1_555 1_555 1_555 yes
C(20) C(19) C(25) C(27) -77.6(4) 1_555 1_555 1_555 1_555 yes
C(20) C(21) C(28) C(29) -52.5(3) 1_555 1_555 1_555 1_555 yes
C(20) C(21) C(28) C(30) 72.1(3) 1_555 1_555 1_555 1_555 yes
C(21) C(16) Sb(1) C(31) 16.4(2) 1_555 1_555 1_555 1_555 yes
C(21) C(16) C(17) C(22) 179.0(2) 1_555 1_555 1_555 1_555 yes
C(21) C(20) C(19) C(25) -177.7(2) 1_555 1_555 1_555 1_555 yes
C(31) C(32) C(33) C(34) -0.2(4) 1_555 1_555 1_555 1_555 yes
C(31) C(32) C(37) C(38) 81.9(3) 1_555 1_555 1_555 1_555 yes
C(31) C(32) C(37) C(39) -153.5(2) 1_555 1_555 1_555 1_555 yes
C(31) C(36) C(35) C(34) 0.1(4) 1_555 1_555 1_555 1_555 yes
C(31) C(36) C(43) C(44) -95.2(3) 1_555 1_555 1_555 1_555 yes
C(31) C(36) C(43) C(45) 140.2(3) 1_555 1_555 1_555 1_555 yes
C(32) C(31) C(36) C(35) -2.9(4) 1_555 1_555 1_555 1_555 yes
C(32) C(31) C(36) C(43) 174.3(2) 1_555 1_555 1_555 1_555 yes
C(32) C(33) C(34) C(35) -2.4(4) 1_555 1_555 1_555 1_555 yes
C(32) C(33) C(34) C(40) 176.0(2) 1_555 1_555 1_555 1_555 yes
C(33) C(32) C(31) C(36) 2.9(4) 1_555 1_555 1_555 1_555 yes
C(33) C(32) C(37) C(38) -95.2(3) 1_555 1_555 1_555 1_555 yes
C(33) C(32) C(37) C(39) 29.4(3) 1_555 1_555 1_555 1_555 yes
C(33) C(34) C(35) C(36) 2.5(4) 1_555 1_555 1_555 1_555 yes
C(33) C(34) C(40) C(41) 124.4(3) 1_555 1_555 1_555 1_555 yes
C(33) C(34) C(40) C(42) -112.1(3) 1_555 1_555 1_555 1_555 yes
C(34) C(33) C(32) C(37) 177.0(2) 1_555 1_555 1_555 1_555 yes
C(34) C(35) C(36) C(43) -177.2(2) 1_555 1_555 1_555 1_555 yes
C(35) C(34) C(40) C(41) -57.1(3) 1_555 1_555 1_555 1_555 yes
C(35) C(34) C(40) C(42) 66.3(3) 1_555 1_555 1_555 1_555 yes
C(35) C(36) C(43) C(44) 82.0(3) 1_555 1_555 1_555 1_555 yes
C(35) C(36) C(43) C(45) -42.7(3) 1_555 1_555 1_555 1_555 yes
C(36) C(31) C(32) C(37) -174.2(2) 1_555 1_555 1_555 1_555 yes
C(36) C(35) C(34) C(40) -175.9(2) 1_555 1_555 1_555 1_555 yes
C(46) Sb(2) C(61) C(62) 15.5(3) 1_555 1_555 1_555 1_555 yes
C(46) Sb(2) C(61) C(66) -159.8(2) 1_555 1_555 1_555 1_555 yes
C(46) Sb(2) C(76) C(77) -97.3(2) 1_555 1_555 1_555 1_555 yes
C(46) Sb(2) C(76) C(81) 98.7(2) 1_555 1_555 1_555 1_555 yes
C(46) C(47) C(48) C(49) 0.4(4) 1_555 1_555 1_555 1_555 yes
C(46) C(47) C(52) C(53) 139.6(3) 1_555 1_555 1_555 1_555 yes
C(46) C(47) C(52) C(54) -95.3(3) 1_555 1_555 1_555 1_555 yes
C(46) C(51) C(50) C(49) 0.2(4) 1_555 1_555 1_555 1_555 yes
C(46) C(51) C(58) C(59) 84.9(3) 1_555 1_555 1_555 1_555 yes
C(46) C(51) C(58) C(60) -150.3(2) 1_555 1_555 1_555 1_555 yes
C(47) C(46) Sb(2) C(61) -98.2(2) 1_555 1_555 1_555 1_555 yes
C(47) C(46) Sb(2) C(76) 11.9(2) 1_555 1_555 1_555 1_555 yes
C(47) C(46) C(51) C(50) 1.5(4) 1_555 1_555 1_555 1_555 yes
C(47) C(46) C(51) C(58) -177.1(2) 1_555 1_555 1_555 1_555 yes
C(47) C(48) C(49) C(50) 1.3(4) 1_555 1_555 1_555 1_555 yes
C(47) C(48) C(49) C(55) -177.5(3) 1_555 1_555 1_555 1_555 yes
C(48) C(47) C(46) C(51) -1.8(4) 1_555 1_555 1_555 1_555 yes
C(48) C(47) C(52) C(53) -42.3(3) 1_555 1_555 1_555 1_555 yes
C(48) C(47) C(52) C(54) 82.8(3) 1_555 1_555 1_555 1_555 yes
C(48) C(49) C(50) C(51) -1.6(4) 1_555 1_555 1_555 1_555 yes
C(48) C(49) C(55) C(56) -16.7(4) 1_555 1_555 1_555 1_555 yes
C(48) C(49) C(55) C(57) 107.1(4) 1_555 1_555 1_555 1_555 yes
C(49) C(48) C(47) C(52) -177.8(3) 1_555 1_555 1_555 1_555 yes
C(49) C(50) C(51) C(58) 178.9(3) 1_555 1_555 1_555 1_555 yes
C(50) C(49) C(55) C(56) 164.5(3) 1_555 1_555 1_555 1_555 yes
C(50) C(49) C(55) C(57) -71.7(4) 1_555 1_555 1_555 1_555 yes
C(50) C(51) C(58) C(59) -93.7(3) 1_555 1_555 1_555 1_555 yes
C(50) C(51) C(58) C(60) 31.0(4) 1_555 1_555 1_555 1_555 yes
C(51) C(46) Sb(2) C(61) 86.6(2) 1_555 1_555 1_555 1_555 yes
C(51) C(46) Sb(2) C(76) -163.3(2) 1_555 1_555 1_555 1_555 yes
C(51) C(46) C(47) C(52) 176.2(2) 1_555 1_555 1_555 1_555 yes
C(51) C(50) C(49) C(55) 177.2(3) 1_555 1_555 1_555 1_555 yes
C(61) Sb(2) C(76) C(77) 15.2(3) 1_555 1_555 1_555 1_555 yes
C(61) Sb(2) C(76) C(81) -148.9(2) 1_555 1_555 1_555 1_555 yes
C(61) C(62) C(63) C(64) -0.6(5) 1_555 1_555 1_555 1_555 yes
C(61) C(62) C(67) C(68) -103.5(3) 1_555 1_555 1_555 1_555 yes
C(61) C(62) C(67) C(69) 131.6(3) 1_555 1_555 1_555 1_555 yes
C(61) C(66) C(65) C(64) -0.9(6) 1_555 1_555 1_555 1_555 yes
C(61) C(66) C(73) C(74) 112.1(4) 1_555 1_555 1_555 1_555 yes
C(61) C(66) C(73) C(75) -122.5(4) 1_555 1_555 1_555 1_555 yes
C(62) C(61) Sb(2) C(76) -101.8(3) 1_555 1_555 1_555 1_555 yes
C(62) C(61) C(66) C(65) -1.1(5) 1_555 1_555 1_555 1_555 yes
C(62) C(61) C(66) C(73) 176.7(3) 1_555 1_555 1_555 1_555 yes
C(62) C(63) C(64) C(65) -1.3(5) 1_555 1_555 1_555 1_555 yes
C(62) C(63) C(64) C(70) -177.9(3) 1_555 1_555 1_555 1_555 yes
C(63) C(62) C(61) C(66) 1.7(4) 1_555 1_555 1_555 1_555 yes
C(63) C(62) C(67) C(68) 79.8(3) 1_555 1_555 1_555 1_555 yes
C(63) C(62) C(67) C(69) -45.1(4) 1_555 1_555 1_555 1_555 yes
C(63) C(64) C(65) C(66) 2.0(6) 1_555 1_555 1_555 1_555 yes
C(63) C(64) C(70) C(71) -83.1(7) 1_555 1_555 1_555 1_555 yes
C(63) C(64) C(70) C(72) 82.7(6) 1_555 1_555 1_555 1_555 yes
C(64) C(63) C(62) C(67) 176.3(3) 1_555 1_555 1_555 1_555 yes
C(64) C(65) C(66) C(73) -178.8(4) 1_555 1_555 1_555 1_555 yes
C(65) C(64) C(70) C(71) 100.5(7) 1_555 1_555 1_555 1_555 yes
C(65) C(64) C(70) C(72) -93.7(7) 1_555 1_555 1_555 1_555 yes
C(65) C(66) C(73) C(74) -70.1(4) 1_555 1_555 1_555 1_555 yes
C(65) C(66) C(73) C(75) 55.4(5) 1_555 1_555 1_555 1_555 yes
C(66) C(61) Sb(2) C(76) 83.0(2) 1_555 1_555 1_555 1_555 yes
C(66) C(61) C(62) C(67) -175.0(3) 1_555 1_555 1_555 1_555 yes
C(66) C(65) C(64) C(70) 178.4(3) 1_555 1_555 1_555 1_555 yes
C(76) C(77) C(78) C(79) -1.5(5) 1_555 1_555 1_555 1_555 yes
C(76) C(77) C(82) C(83) 118.0(3) 1_555 1_555 1_555 1_555 yes
C(76) C(77) C(82) C(84) -118.1(3) 1_555 1_555 1_555 1_555 yes
C(76) C(81) C(80) C(79) -0.5(4) 1_555 1_555 1_555 1_555 yes
C(76) C(81) C(88) C(89) -131.4(3) 1_555 1_555 1_555 1_555 yes
C(76) C(81) C(88) C(90) 103.3(3) 1_555 1_555 1_555 1_555 yes
C(77) C(76) C(81) C(80) -3.4(4) 1_555 1_555 1_555 1_555 yes
C(77) C(76) C(81) C(88) 178.5(2) 1_555 1_555 1_555 1_555 yes
C(77) C(78) C(79) C(80) -2.4(5) 1_555 1_555 1_555 1_555 yes
C(77) C(78) C(79) C(85) -178.9(3) 1_555 1_555 1_555 1_555 yes
C(78) C(77) C(76) C(81) 4.3(4) 1_555 1_555 1_555 1_555 yes
C(78) C(77) C(82) C(83) -58.9(3) 1_555 1_555 1_555 1_555 yes
C(78) C(77) C(82) C(84) 65.0(3) 1_555 1_555 1_555 1_555 yes
C(78) C(79) C(80) C(81) 3.4(5) 1_555 1_555 1_555 1_555 yes
C(78) C(79) C(85) C(86) 79.4(4) 1_555 1_555 1_555 1_555 yes
C(78) C(79) C(85) C(87) -152.3(3) 1_555 1_555 1_555 1_555 yes
C(79) C(78) C(77) C(82) 175.6(3) 1_555 1_555 1_555 1_555 yes
C(79) C(80) C(81) C(88) 177.7(3) 1_555 1_555 1_555 1_555 yes
C(80) C(79) C(85) C(86) -96.9(4) 1_555 1_555 1_555 1_555 yes
C(80) C(79) C(85) C(87) 31.3(5) 1_555 1_555 1_555 1_555 yes
C(80) C(81) C(88) C(89) 50.4(3) 1_555 1_555 1_555 1_555 yes
C(80) C(81) C(88) C(90) -74.9(3) 1_555 1_555 1_555 1_555 yes
C(81) C(76) C(77) C(82) -172.5(3) 1_555 1_555 1_555 1_555 yes
C(81) C(80) C(79) C(85) 179.8(3) 1_555 1_555 1_555 1_555 yes
